data_4003895
loop_
_publ_author_name
'M\;aczka, Miros\/law'
'Zar\;eba, Jan K.'
'G\;agor, Anna'
'Stefa\'nska, Dagmara'
'Ptak, Maciej'
'Roleder, Krystian'
'Kajewski, Dariusz'
'Soszy\'nski, Andrzej'
'Fedoruk, Katarzyna'
'Sieradzki, Adam'

_publ_section_title
;
 [Methylhydrazinium]2PbBr4, a Ferroelectric Hybrid Organic--Inorganic
 Perovskite with Multiple Nonlinear Optical Outputs
;
_journal_name_full 'Chemistry of Materials'
_journal_paper_doi 10.1021/acs.chemmater.0c04440
_journal_year 2021
_chemical_formula_sum 'C2 H14 Br4 N4 Pb'
_chemical_formula_weight 621.00
_space_group_crystal_system orthorhombic
_space_group_IT_number 31
_space_group_name_Hall 'P 2ac -2'
_space_group_name_H-M_alt 'P m n 21'
_atom_sites_solution_hydrogens mixed
_audit_creation_method SHELXL-2018/3
_cell_angle_alpha 90
_cell_angle_beta 90
_cell_angle_gamma 90
_cell_formula_units_Z 2
_cell_length_a 17.3681(10)
_cell_length_b 6.0644(3)
_cell_length_c 5.9834(3)
_cell_measurement_reflns_used 4310
_cell_measurement_temperature 100.0(3)
_cell_measurement_theta_max 32.5020
_cell_measurement_theta_min 3.4030
_cell_volume 630.21(6)
_computing_cell_refinement 'CrysAlisPro 1.171.38.46 (Rigaku OD, 2015)'
_computing_data_collection 'CrysAlisPro 1.171.38.46 (Rigaku OD, 2015)'
_computing_data_reduction 'CrysAlisPro 1.171.38.46 (Rigaku OD, 2015)'
_computing_structure_refinement 'SHELXL-2018/3 (Sheldrick, 2018)'
_diffrn_ambient_environment N~2~
_diffrn_ambient_temperature 100.0(3)
_diffrn_detector 'CCD plate'
_diffrn_detector_area_resol_mean 10.6249
_diffrn_detector_type Atlas
_diffrn_measured_fraction_theta_full 0.999
_diffrn_measured_fraction_theta_max 0.999
_diffrn_measurement_device 'four-circle diffractometer'
_diffrn_measurement_device_type 'Xcalibur, Atlas'
_diffrn_radiation_monochromator graphite
_diffrn_radiation_probe x-ray
_diffrn_radiation_type 'Mo K\a'
_diffrn_radiation_wavelength 0.71073
_diffrn_reflns_av_R_equivalents 0.0308
_diffrn_reflns_av_unetI/netI 0.0302
_diffrn_reflns_Laue_measured_fraction_full 0.999
_diffrn_reflns_Laue_measured_fraction_max 0.999
_diffrn_reflns_limit_h_max 21
_diffrn_reflns_limit_h_min -21
_diffrn_reflns_limit_k_max 7
_diffrn_reflns_limit_k_min -6
_diffrn_reflns_limit_l_max 7
_diffrn_reflns_limit_l_min -7
_diffrn_reflns_number 3819
_diffrn_reflns_point_group_measured_fraction_full 0.996
_diffrn_reflns_point_group_measured_fraction_max 0.996
_diffrn_reflns_theta_full 25.654
_diffrn_reflns_theta_max 25.654
_diffrn_reflns_theta_min 3.359
_diffrn_source 'fine-focus sealed X-ray tube'
_diffrn_source_type 'Enhance (Mo) X-ray Source'
_exptl_absorpt_coefficient_mu 26.026
_exptl_absorpt_correction_T_max 0.119
_exptl_absorpt_correction_T_min 0.023
_exptl_absorpt_correction_type gaussian
_exptl_absorpt_process_details
;
CrysAlisPro 1.171.38.46 (Rigaku Oxford Diffraction, 2015)
Numerical absorption correction based on gaussian integration over
			a multifaceted crystal model
Empirical absorption correction using spherical harmonics,
 implemented in SCALE3 ABSPACK scaling algorithm.
;
_exptl_crystal_density_diffrn 3.273
_exptl_crystal_description plate
_exptl_crystal_F_000 552
_exptl_crystal_size_max 0.315
_exptl_crystal_size_mid 0.273
_exptl_crystal_size_min 0.114
_refine_diff_density_max 1.865
_refine_diff_density_min -1.325
_refine_diff_density_rms 0.203
_refine_ls_abs_structure_details
;
 Refined as an inversion twin.
;
_refine_ls_abs_structure_Flack 0.055(16)
_refine_ls_extinction_coef 0.0036(5)
_refine_ls_extinction_expression Fc^*^=kFc[1+0.001xFc^2^\l^3^/sin(2\q)]^-1/4^
_refine_ls_extinction_method 'SHELXL-2018/3 (Sheldrick 2018)'
_refine_ls_goodness_of_fit_ref 1.090
_refine_ls_hydrogen_treatment mixed
_refine_ls_matrix_type full
_refine_ls_number_parameters 65
_refine_ls_number_reflns 1245
_refine_ls_number_restraints 4
_refine_ls_restrained_S_all 1.088
_refine_ls_R_factor_all 0.0258
_refine_ls_R_factor_gt 0.0254
_refine_ls_shift/su_max 0.001
_refine_ls_shift/su_mean 0.000
_refine_ls_structure_factor_coef Fsqd
_refine_ls_weighting_details 'w=1/[\s^2^(Fo^2^)+(0.0441P)^2^] where P=(Fo^2^+2Fc^2^)/3'
_refine_ls_weighting_scheme calc
_refine_ls_wR_factor_gt 0.0651
_refine_ls_wR_factor_ref 0.0654
_reflns_Friedel_coverage 0.812
_reflns_Friedel_fraction_full 0.993
_reflns_Friedel_fraction_max 0.993
_reflns_number_gt 1228
_reflns_number_total 1245
_reflns_threshold_expression 'I > 2\s(I)'
_cod_data_source_file cm0c04440_si_005.cif
_cod_data_source_block IV
_cod_database_code 4003895
_shelx_shelxl_version_number 2018/3
_shelx_space_group_comment
;
The symmetry employed for this shelxl refinement is uniquely defined
by the following loop, which should always be used as a source of
symmetry information in preference to the above space-group names.
They are only intended as comments.
;
_oxdiff_exptl_absorpt_empirical_full_min 0.838
_oxdiff_exptl_absorpt_empirical_full_max 1.288
_oxdiff_exptl_absorpt_empirical_details
;
Empirical correction (ABSPACK) includes:
- Absorption correction using spherical harmonics
- Frame scaling
;

loop_
_space_group_symop_operation_xyz
'x, y, z'
'-x+1/2, -y, z+1/2'
'x+1/2, -y, z+1/2'
'-x, y, z'

loop_
_atom_site_label
_atom_site_type_symbol
_atom_site_fract_x
_atom_site_fract_y
_atom_site_fract_z
_atom_site_U_iso_or_equiv
_atom_site_adp_type
_atom_site_occupancy
_atom_site_site_symmetry_order
_atom_site_calc_flag
_atom_site_refinement_flags_posn
_atom_site_refinement_flags_adp
_atom_site_refinement_flags_occupancy
_atom_site_disorder_assembly
_atom_site_disorder_group
Pb1 Pb 0.000000 0.90537(6) 0.81958(2) 0.0071(2) Uani 1 2 d S T P . .
Br1 Br 0.000000 0.8298(2) 0.3094(4) 0.0109(3) Uani 1 2 d S T P . .
Br2 Br -0.17041(5) 0.90749(14) 0.7969(2) 0.0121(3) Uani 1 1 d . . . . .
Br3 Br 0.000000 0.4165(2) 0.7877(3) 0.0124(4) Uani 1 2 d S T P . .
N1 N 0.2089(5) 0.6372(14) 0.2815(16) 0.016(2) Uani 1 1 d D . . . .
H1B H 0.177(5) 0.721(15) 0.198(16) 0.024 Uiso 1 1 d D U . . .
H1A H 0.233(5) 0.730(13) 0.376(13) 0.024 Uiso 1 1 d D U . . .
N2 N 0.1704(5) 0.4880(15) 0.4329(15) 0.0135(19) Uani 1 1 d . . . . .
H2A H 0.136019 0.562478 0.513448 0.016 Uiso 1 1 calc R U . . .
H2B H 0.204679 0.429947 0.526475 0.016 Uiso 1 1 calc R U . . .
C3 C 0.1314(5) 0.3109(15) 0.311(3) 0.0177(19) Uani 1 1 d . . . . .
H3A H 0.099414 0.373326 0.196649 0.026 Uiso 1 1 calc R U . . .
H3B H 0.100213 0.227179 0.412750 0.026 Uiso 1 1 calc R U . . .
H3C H 0.169135 0.215925 0.243957 0.026 Uiso 1 1 calc R U . . .

loop_
_atom_site_aniso_label
_atom_site_aniso_U_11
_atom_site_aniso_U_22
_atom_site_aniso_U_33
_atom_site_aniso_U_23
_atom_site_aniso_U_13
_atom_site_aniso_U_12
Pb1 0.0078(3) 0.0073(3) 0.0061(3) 0.0002(4) 0.000 0.000
Br1 0.0147(6) 0.0119(6) 0.0062(6) 0.0001(8) 0.000 0.000
Br2 0.0087(4) 0.0153(5) 0.0123(8) -0.0021(7) 0.0004(5) 0.0016(3)
Br3 0.0180(7) 0.0074(7) 0.0118(11) 0.0002(6) 0.000 0.000
N1 0.019(4) 0.017(4) 0.012(5) 0.004(4) 0.000(4) -0.002(4)
N2 0.015(5) 0.012(5) 0.013(4) 0.002(4) 0.003(4) -0.002(4)
C3 0.017(4) 0.017(5) 0.019(5) -0.001(7) -0.001(7) -0.002(4)

loop_
_atom_type_symbol
_atom_type_description
_atom_type_scat_dispersion_real
_atom_type_scat_dispersion_imag
_atom_type_scat_source
C C 0.0033 0.0016 'International Tables Vol C Tables 4.2.6.8 and 6.1.1.4'
H H 0.0000 0.0000 'International Tables Vol C Tables 4.2.6.8 and 6.1.1.4'
N N 0.0061 0.0033 'International Tables Vol C Tables 4.2.6.8 and 6.1.1.4'
Br Br -0.2901 2.4595 'International Tables Vol C Tables 4.2.6.8 and 6.1.1.4'
Pb Pb -3.3944 10.1111 'International Tables Vol C Tables 4.2.6.8 and 6.1.1.4'

loop_
_exptl_crystal_face_index_h
_exptl_crystal_face_index_k
_exptl_crystal_face_index_l
_exptl_crystal_face_perp_dist
-10 -9 1 0.1264
-24 0 0 0.0536
24 0 0 0.0604
6 10 2 0.0843
-22 4 1 0.0658
-3 0 -8 0.1267
2 -1 8 0.1436
4 8 0 0.0933

loop_
_geom_angle_atom_site_label_1
_geom_angle_atom_site_label_2
_geom_angle_atom_site_label_3
_geom_angle
_geom_angle_site_symmetry_1
_geom_angle_site_symmetry_3
_geom_angle_publ_flag
Br2 Pb1 Br2 174.73(6) . 4 ?
Br2 Pb1 Br1 92.63(3) . 1_556 ?
Br2 Pb1 Br1 92.63(3) 4 1_556 ?
Br2 Pb1 Br3 90.080(18) . . ?
Br2 Pb1 Br3 90.080(18) 4 . ?
Br1 Pb1 Br3 84.79(4) 1_556 . ?
Br2 Pb1 Br1 87.44(3) . . ?
Br2 Pb1 Br1 87.44(3) 4 . ?
Br1 Pb1 Br1 162.56(5) 1_556 . ?
Br3 Pb1 Br1 77.77(4) . . ?
Br2 Pb1 Br3 89.591(18) . 1_565 ?
Br2 Pb1 Br3 89.591(18) 4 1_565 ?
Br1 Pb1 Br3 102.42(4) 1_556 1_565 ?
Br3 Pb1 Br3 172.79(7) . 1_565 ?
Br1 Pb1 Br3 95.02(4) . 1_565 ?
Pb1 Br1 Pb1 162.57(5) 1_554 . ?
Pb1 Br3 Pb1 172.79(7) . 1_545 ?
N2 N1 H1B 115(8) . . ?
N2 N1 H1A 102(6) . . ?
H1B N1 H1A 106(3) . . ?
N1 N2 C3 111.2(9) . . ?
N1 N2 H2A 109.4 . . ?
C3 N2 H2A 109.4 . . ?
N1 N2 H2B 109.4 . . ?
C3 N2 H2B 109.4 . . ?
H2A N2 H2B 108.0 . . ?
N2 C3 H3A 109.5 . . ?
N2 C3 H3B 109.5 . . ?
H3A C3 H3B 109.5 . . ?
N2 C3 H3C 109.5 . . ?
H3A C3 H3C 109.5 . . ?
H3B C3 H3C 109.5 . . ?

loop_
_geom_bond_atom_site_label_1
_geom_bond_atom_site_label_2
_geom_bond_distance
_geom_bond_site_symmetry_2
_geom_bond_publ_flag
Pb1 Br2 2.9628(10) . ?
Pb1 Br2 2.9628(10) 4 ?
Pb1 Br1 2.966(2) 1_556 ?
Pb1 Br3 2.9706(12) . ?
Pb1 Br1 3.087(2) . ?
Pb1 Br3 3.1058(12) 1_565 ?
N1 N2 1.445(12) . ?
N1 H1B 0.90(3) . ?
N1 H1A 0.90(3) . ?
N2 C3 1.464(14) . ?
N2 H2A 0.8900 . ?
N2 H2B 0.8900 . ?
C3 H3A 0.9600 . ?
C3 H3B 0.9600 . ?
C3 H3C 0.9600 . ?

loop_
_geom_hbond_atom_site_label_D
_geom_hbond_atom_site_label_H
_geom_hbond_atom_site_label_A
_geom_hbond_distance_DH
_geom_hbond_distance_HA
_geom_hbond_distance_DA
_geom_hbond_angle_DHA
_geom_hbond_site_symmetry_A
_geom_hbond_publ_flag
N1 H1A Br2 0.90(3) 2.81(8) 3.468(9) 131(8) 3_574 yes
N1 H1B Br2 0.90(3) 2.66(8) 3.397(9) 140(10) 4_554 yes
N1 H1A Br2 0.90(3) 2.81(8) 3.468(9) 131(8) 3_574 yes
N2 H2A Br2 0.89 2.76 3.349(9) 124.9 4 yes
N2 H2B N1 0.89 2.18 3.053(13) 167.3 2_565 yes
C3 H3C Br2 0.96 2.90 3.689(9) 139.8 3_564 yes
